data_7057390
loop_
_publ_author_name
'Maity, Tithi'
'Mandal, Haridas'
'Bauz\'a, Antonio'
'Samanta, Bidhan Chandra'
'Frontera, Antonio'
'Seth, Saikat Kumar'

_publ_section_title
;
 Quantifying conventional C--H&#x22EF;\p(aryl) and unconventional
 C--H&#x22EF;\p(chelate) interactions in dinuclear Cu(ii) complexes:
 experimental observations, Hirshfeld surface and theoretical DFT study
;
_journal_issue 12
_journal_name_full 'New Journal of Chemistry'
_journal_page_first 10202
_journal_paper_doi 10.1039/C8NJ00747K
_journal_volume 42
_journal_year 2018
_chemical_formula_sum 'C26 H34 Cu2 N10 O2'
_chemical_formula_weight 645.71
_space_group_crystal_system monoclinic
_space_group_IT_number 15
_space_group_name_Hall '-C 2yc'
_space_group_name_H-M_alt 'C 1 2/c 1'
_symmetry_space_group_name_Hall '-C 2yc'
_symmetry_space_group_name_H-M 'C 1 2/c 1'
_atom_sites_solution_hydrogens geom
_audit_creation_method SHELXL-2018/1
_audit_update_record
;
2018-01-15 deposited with the CCDC.
2018-05-03 downloaded from the CCDC.
;
_cell_angle_alpha 90
_cell_angle_beta 111.211(13)
_cell_angle_gamma 90
_cell_formula_units_Z 4
_cell_length_a 19.302(6)
_cell_length_b 7.5206(19)
_cell_length_c 20.583(6)
_cell_measurement_reflns_used 1840
_cell_measurement_temperature 293(2)
_cell_measurement_theta_max 25.0
_cell_measurement_theta_min 1.5
_cell_volume 2785.5(14)
_computing_cell_refinement 'APEX2(Bruker,2007)and SAINT (Bruker,2007)'
_computing_data_collection 'APEX2 (Bruker, 2007)'
_computing_data_reduction 'SAINT(Bruker,2007)and XPREP(Bruker,2007)'
_computing_molecular_graphics
;    
ORTEP-3 for Windows (Farrugia, 1997), DIAMOND (Brandenburg,
1999) and Mercury (Macrae <i>et al.</i>, 2006)
;
_computing_publication_material 'PLATON (Spek, 2009)'
_computing_structure_refinement 'SHELXL-2018/1 (Sheldrick, 2018)'
_computing_structure_solution 'SHELXS97 (Sheldrick, 2008)'
_diffrn_ambient_temperature 293(2)
_diffrn_measured_fraction_theta_full 0.999
_diffrn_measured_fraction_theta_max 0.999
_diffrn_measurement_device_type 'Bruker SMART APEX II CCD area-detector'
_diffrn_measurement_method '\w and \f'
_diffrn_radiation_type MoK\a
_diffrn_radiation_wavelength 0.71073
_diffrn_reflns_av_R_equivalents 0.0435
_diffrn_reflns_av_unetI/netI 0.0262
_diffrn_reflns_Laue_measured_fraction_full 0.999
_diffrn_reflns_Laue_measured_fraction_max 0.999
_diffrn_reflns_limit_h_max 22
_diffrn_reflns_limit_h_min -22
_diffrn_reflns_limit_k_max 8
_diffrn_reflns_limit_k_min -8
_diffrn_reflns_limit_l_max 24
_diffrn_reflns_limit_l_min -23
_diffrn_reflns_number 15691
_diffrn_reflns_point_group_measured_fraction_full 0.999
_diffrn_reflns_point_group_measured_fraction_max 0.999
_diffrn_reflns_theta_full 24.992
_diffrn_reflns_theta_max 24.992
_diffrn_reflns_theta_min 2.123
_diffrn_source 'fine-focus sealed tube'
_exptl_absorpt_coefficient_mu 1.571
_exptl_absorpt_correction_T_max 0.90
_exptl_absorpt_correction_T_min 0.75
_exptl_absorpt_correction_type multi-scan
_exptl_absorpt_process_details SADABS
_exptl_crystal_colour blue
_exptl_crystal_density_diffrn 1.540
_exptl_crystal_description block
_exptl_crystal_F_000 1336
_exptl_crystal_size_max 0.19
_exptl_crystal_size_mid 0.15
_exptl_crystal_size_min 0.07
_refine_diff_density_max 0.438
_refine_diff_density_min -0.265
_refine_diff_density_rms 0.058
_refine_ls_extinction_method none
_refine_ls_goodness_of_fit_ref 1.069
_refine_ls_hydrogen_treatment constr
_refine_ls_matrix_type full
_refine_ls_number_parameters 181
_refine_ls_number_reflns 2450
_refine_ls_number_restraints 309
_refine_ls_restrained_S_all 1.007
_refine_ls_R_factor_all 0.0408
_refine_ls_R_factor_gt 0.0329
_refine_ls_shift/su_max 0.001
_refine_ls_shift/su_mean 0.000
_refine_ls_structure_factor_coef Fsqd
_refine_ls_weighting_details 'w=1/[\s^2^(Fo^2^)+(0.0417P)^2^+3.6560P] where P=(Fo^2^+2Fc^2^)/3'
_refine_ls_weighting_scheme calc
_refine_ls_wR_factor_gt 0.0819
_refine_ls_wR_factor_ref 0.0862
_reflns_Friedel_coverage 0.000
_reflns_number_gt 2108
_reflns_number_total 2450
_reflns_threshold_expression 'I > 2\s(I)'
_cod_data_source_file c8nj00747k2.cif
_cod_data_source_block shelx
_cod_depositor_comments 'Adding full bibliography for 7057390--7057391.cif.'
_cod_original_cell_volume 2785.4(13)
_cod_database_code 7057390
_shelx_shelxl_version_number 2018/1
_shelx_space_group_comment
;
The symmetry employed for this shelxl refinement is uniquely defined
by the following loop, which should always be used as a source of
symmetry information in preference to the above space-group names.
They are only intended as comments.
;

loop_
_space_group_symop_operation_xyz
'x, y, z'
'-x, y, -z+1/2'
'x+1/2, y+1/2, z'
'-x+1/2, y+1/2, -z+1/2'
'-x, -y, -z'
'x, -y, z-1/2'
'-x+1/2, -y+1/2, -z'
'x+1/2, -y+1/2, z-1/2'

loop_
_atom_site_label
_atom_site_type_symbol
_atom_site_fract_x
_atom_site_fract_y
_atom_site_fract_z
_atom_site_U_iso_or_equiv
_atom_site_adp_type
_atom_site_occupancy
_atom_site_site_symmetry_order
_atom_site_calc_flag
_atom_site_refinement_flags_posn
_atom_site_refinement_flags_adp
Cu1 Cu 0.25466(2) 0.06474(4) -0.03722(2) 0.03650(14) Uani 1 1 d . U
C7 C 0.29939(17) -0.0465(4) -0.15079(16) 0.0482(7) Uani 1 1 d . U
H7 H 0.334561 -0.095703 -0.166666 0.058 Uiso 1 1 calc R U
N5 N 0.06031(14) 0.1393(5) -0.03331(16) 0.0688(8) Uani 1 1 d . U
C3 C 0.0950(2) 0.0763(5) -0.30792(17) 0.0619(9) Uani 1 1 d . U
H3 H 0.050029 0.101653 -0.343409 0.074 Uiso 1 1 calc R U
O1 O 0.17730(10) 0.1281(3) -0.12178(10) 0.0478(5) Uani 1 1 d . U
N4 N 0.12369(13) 0.1275(3) -0.01045(12) 0.0414(5) Uani 1 1 d . U
N1 N 0.31804(13) -0.0258(3) -0.08500(13) 0.0443(6) Uani 1 1 d . U
N3 N 0.19003(12) 0.1202(3) 0.01609(12) 0.0419(6) Uani 1 1 d . U
C6 C 0.22913(17) -0.0005(4) -0.20178(15) 0.0454(7) Uani 1 1 d . U
N2 N 0.33910(12) -0.0156(3) 0.05005(12) 0.0410(5) Uani 1 1 d . U
H2 H 0.370040 0.089885 0.067696 0.049 Uiso 1 1 calc R U
C4 C 0.1504(2) -0.0061(6) -0.32359(18) 0.0711(10) Uani 1 1 d . U
H4 H 0.143050 -0.036819 -0.369389 0.085 Uiso 1 1 calc R U
C8 C 0.39231(16) -0.0758(5) -0.03790(17) 0.0543(8) Uani 1 1 d . U
H8A H 0.425107 0.026505 -0.028241 0.065 Uiso 1 1 calc R U
H8B H 0.412577 -0.167383 -0.059069 0.065 Uiso 1 1 calc R U
C5 C 0.2164(2) -0.0427(5) -0.27156(17) 0.0609(9) Uani 1 1 d . U
H5 H 0.253967 -0.097221 -0.282591 0.073 Uiso 1 1 calc R U
C13 C 0.32399(17) -0.0895(4) 0.10999(16) 0.0509(8) Uani 1 1 d . U
H13A H 0.295525 -0.198383 0.095814 0.061 Uiso 1 1 calc R U
H13B H 0.294177 -0.005595 0.124387 0.061 Uiso 1 1 calc R U
C1 C 0.17173(15) 0.0843(4) -0.18475(15) 0.0417(6) Uani 1 1 d . U
C12 C 0.39484(18) -0.1287(5) 0.17126(17) 0.0567(8) Uani 1 1 d . U
H12A H 0.382424 -0.186969 0.207664 0.068 Uiso 1 1 calc R U
H12B H 0.419656 -0.017680 0.189911 0.068 Uiso 1 1 calc R U
C2 C 0.10515(17) 0.1220(5) -0.24046(16) 0.0528(8) Uani 1 1 d . U
H2A H 0.066951 0.179350 -0.231355 0.063 Uiso 1 1 calc R U
C9 C 0.38632(16) -0.1431(4) 0.02775(17) 0.0503(7) Uani 1 1 d . U
H9 H 0.359785 -0.256748 0.017066 0.060 Uiso 1 1 calc R U
C11 C 0.44730(17) -0.2465(5) 0.15054(17) 0.0558(8) Uani 1 1 d . U
H11A H 0.494454 -0.254623 0.189186 0.067 Uiso 1 1 calc R U
H11B H 0.426549 -0.365317 0.140669 0.067 Uiso 1 1 calc R U
C10 C 0.46026(16) -0.1759(5) 0.08756(17) 0.0565(8) Uani 1 1 d . U
H10A H 0.489527 -0.260670 0.072863 0.068 Uiso 1 1 calc R U
H10B H 0.488015 -0.065518 0.099443 0.068 Uiso 1 1 calc R U

loop_
_atom_site_aniso_label
_atom_site_aniso_U_11
_atom_site_aniso_U_22
_atom_site_aniso_U_33
_atom_site_aniso_U_23
_atom_site_aniso_U_13
_atom_site_aniso_U_12
Cu1 0.0350(2) 0.0410(2) 0.0374(2) -0.00411(14) 0.01770(15) 0.00138(14)
C7 0.0563(18) 0.0476(18) 0.0529(18) -0.0079(14) 0.0343(15) 0.0021(14)
N5 0.0363(14) 0.092(2) 0.077(2) -0.0229(18) 0.0199(14) -0.0071(14)
C3 0.070(2) 0.067(2) 0.0394(18) 0.0018(16) 0.0089(16) -0.0219(17)
O1 0.0387(10) 0.0676(13) 0.0380(11) -0.0095(10) 0.0151(9) 0.0036(10)
N4 0.0457(15) 0.0409(13) 0.0435(14) -0.0067(11) 0.0231(12) -0.0044(11)
N1 0.0415(13) 0.0491(15) 0.0477(15) -0.0059(11) 0.0227(11) 0.0021(11)
N3 0.0356(12) 0.0549(15) 0.0392(13) -0.0020(11) 0.0184(10) 0.0042(11)
C6 0.0582(17) 0.0432(15) 0.0425(16) -0.0062(13) 0.0277(14) -0.0069(14)
N2 0.0416(12) 0.0410(13) 0.0458(14) 0.0037(11) 0.0223(11) 0.0026(10)
C4 0.110(3) 0.067(2) 0.0403(19) -0.0085(17) 0.032(2) -0.019(2)
C8 0.0446(17) 0.066(2) 0.0588(19) -0.0061(16) 0.0265(15) 0.0070(14)
C5 0.091(3) 0.057(2) 0.0449(19) -0.0073(16) 0.0375(18) -0.0034(18)
C13 0.0518(17) 0.059(2) 0.0479(18) 0.0101(15) 0.0258(15) 0.0100(14)
C1 0.0459(15) 0.0431(16) 0.0387(15) -0.0042(12) 0.0184(13) -0.0118(12)
C12 0.0610(19) 0.061(2) 0.0462(18) 0.0069(16) 0.0172(15) 0.0078(16)
C2 0.0486(17) 0.063(2) 0.0455(18) -0.0004(15) 0.0157(14) -0.0139(15)
C9 0.0444(16) 0.0448(17) 0.065(2) 0.0032(15) 0.0247(15) 0.0046(13)
C11 0.0510(17) 0.0548(19) 0.057(2) 0.0128(16) 0.0140(15) 0.0101(15)
C10 0.0431(16) 0.063(2) 0.066(2) 0.0112(17) 0.0220(15) 0.0087(15)

loop_
_atom_type_symbol
_atom_type_description
_atom_type_scat_dispersion_real
_atom_type_scat_dispersion_imag
_atom_type_scat_source
C C 0.0033 0.0016 'International Tables Vol C Tables 4.2.6.8 and 6.1.1.4'
H H 0.0000 0.0000 'International Tables Vol C Tables 4.2.6.8 and 6.1.1.4'
N N 0.0061 0.0033 'International Tables Vol C Tables 4.2.6.8 and 6.1.1.4'
O O 0.0106 0.0060 'International Tables Vol C Tables 4.2.6.8 and 6.1.1.4'
Cu Cu 0.3201 1.2651 'International Tables Vol C Tables 4.2.6.8 and 6.1.1.4'

loop_
_geom_angle_atom_site_label_1
_geom_angle_atom_site_label_2
_geom_angle_atom_site_label_3
_geom_angle
O1 Cu1 N1 93.11(9)
O1 Cu1 N3 90.62(9)
N1 Cu1 N3 171.54(10)
O1 Cu1 N2 176.46(9)
N1 Cu1 N2 83.86(10)
N3 Cu1 N2 92.15(9)
N1 C7 C6 125.4(3)
N1 C7 H7 117.3
C6 C7 H7 117.3
C2 C3 C4 120.8(3)
C2 C3 H3 119.6
C4 C3 H3 119.6
C1 O1 Cu1 127.04(18)
N5 N4 N3 176.8(3)
C7 N1 C8 120.3(2)
C7 N1 Cu1 126.1(2)
C8 N1 Cu1 113.57(19)
N4 N3 Cu1 122.72(19)
C5 C6 C7 117.8(3)
C5 C6 C1 119.2(3)
C7 C6 C1 123.0(3)
C13 N2 C9 109.9(2)
C13 N2 Cu1 120.87(18)
C9 N2 Cu1 107.49(18)
C13 N2 H2 105.9
C9 N2 H2 105.9
Cu1 N2 H2 105.9
C5 C4 C3 119.5(3)
C5 C4 H4 120.2
C3 C4 H4 120.2
N1 C8 C9 108.1(2)
N1 C8 H8A 110.1
C9 C8 H8A 110.1
N1 C8 H8B 110.1
C9 C8 H8B 110.1
H8A C8 H8B 108.4
C4 C5 C6 121.8(3)
C4 C5 H5 119.1
C6 C5 H5 119.1
N2 C13 C12 112.1(2)
N2 C13 H13A 109.2
C12 C13 H13A 109.2
N2 C13 H13B 109.2
C12 C13 H13B 109.2
H13A C13 H13B 107.9
O1 C1 C2 118.8(3)
O1 C1 C6 124.4(3)
C2 C1 C6 116.8(3)
C13 C12 C11 111.9(3)
C13 C12 H12A 109.2
C11 C12 H12A 109.2
C13 C12 H12B 109.2
C11 C12 H12B 109.2
H12A C12 H12B 107.9
C3 C2 C1 121.8(3)
C3 C2 H2A 119.1
C1 C2 H2A 119.1
C8 C9 N2 108.4(2)
C8 C9 C10 115.5(2)
N2 C9 C10 110.4(3)
C8 C9 H9 107.4
N2 C9 H9 107.4
C10 C9 H9 107.4
C10 C11 C12 111.8(3)
C10 C11 H11A 109.2
C12 C11 H11A 109.2
C10 C11 H11B 109.2
C12 C11 H11B 109.2
H11A C11 H11B 107.9
C11 C10 C9 110.7(2)
C11 C10 H10A 109.5
C9 C10 H10A 109.5
C11 C10 H10B 109.5
C9 C10 H10B 109.5
H10A C10 H10B 108.1

loop_
_geom_bond_atom_site_label_1
_geom_bond_atom_site_label_2
_geom_bond_distance
Cu1 O1 1.899(2)
Cu1 N1 1.949(2)
Cu1 N3 1.981(2)
Cu1 N2 2.032(2)
C7 N1 1.279(4)
C7 C6 1.425(4)
C7 H7 0.9300
N5 N4 1.144(3)
C3 C2 1.374(5)
C3 C4 1.372(5)
C3 H3 0.9300
O1 C1 1.304(3)
N4 N3 1.198(3)
N1 C8 1.460(4)
C6 C5 1.403(4)
C6 C1 1.427(4)
N2 C13 1.476(4)
N2 C9 1.505(4)
N2 H2 0.9800
C4 C5 1.363(5)
C4 H4 0.9300
C8 C9 1.486(4)
C8 H8A 0.9700
C8 H8B 0.9700
C5 H5 0.9300
C13 C12 1.516(4)
C13 H13A 0.9700
C13 H13B 0.9700
C1 C2 1.407(4)
C12 C11 1.518(4)
C12 H12A 0.9700
C12 H12B 0.9700
C2 H2A 0.9300
C9 C10 1.530(4)
C9 H9 0.9800
C11 C10 1.503(4)
C11 H11A 0.9700
C11 H11B 0.9700
C10 H10A 0.9700
C10 H10B 0.9700
